data_7058531
loop_
_publ_author_name
'Beleag\(a, Anca'
'Denes, Eleonora'
'Silvestru, Cristian'
'Silvestru, Anca'

_publ_section_title
;
 Experimental evidence for hypercoordination in triorganotelluronium
 halides with 2-(Me2NCH2)C6H4 groups
;
_journal_issue 29
_journal_name_full 'New Journal of Chemistry'
_journal_page_first 11585
_journal_paper_doi 10.1039/C9NJ02530H
_journal_volume 43
_journal_year 2019
_chemical_formula_moiety 'C18 H25 Cl N2 O Te'
_chemical_formula_sum 'C18 H25 Cl N2 O Te'
_chemical_formula_weight 448.45
_space_group_crystal_system monoclinic
_space_group_IT_number 14
_space_group_name_Hall '-P 2yn'
_space_group_name_H-M_alt 'P 1 21/n 1'
_symmetry_space_group_name_Hall '-P 2yn'
_symmetry_space_group_name_H-M 'P 1 21/n 1'
_atom_sites_solution_hydrogens geom
_audit_creation_method SHELXL-2014/7
_audit_update_record
;
2019-06-13 deposited with the CCDC.    2019-06-21 downloaded from the CCDC.
;
_cell_angle_alpha 90
_cell_angle_beta 100.320(4)
_cell_angle_gamma 90
_cell_formula_units_Z 4
_cell_length_a 11.058(2)
_cell_length_b 10.259(2)
_cell_length_c 17.370(4)
_cell_measurement_reflns_used 2766
_cell_measurement_temperature 294(2)
_cell_measurement_theta_max 20.95
_cell_measurement_theta_min 2.32
_cell_volume 1938.6(7)
_computing_cell_refinement 'Bruker SMART'
_computing_data_collection 'Bruker SMART'
_computing_data_reduction 'Bruker SAINT'
_computing_molecular_graphics
;Brandenburg, K. [or Brandenburg, K. & Putz, H., or Brandenburg, K. & Berndt,
 M.] (1999). DIAMOND. Crystal Impact GbR, Bonn, Germany.
;
_computing_publication_material
; Allen, F. H., Johnson, O., Shields, G. P., Smith, B. R. & Towler, M. (2004).
 J. Appl. Cryst. 37, 335-338.
;
_computing_structure_refinement 'SHELXL-2014/7 (Sheldrick, 2014)'
_computing_structure_solution 'Bruker SHELXTL'
_diffrn_ambient_temperature 294(2)
_diffrn_measured_fraction_theta_full 0.998
_diffrn_measured_fraction_theta_max 0.998
_diffrn_measurement_device_type 'CCD area detector'
_diffrn_measurement_method 'phi and omega scans'
_diffrn_radiation_monochromator graphite
_diffrn_radiation_source 'sealed tube'
_diffrn_radiation_type MoK\a
_diffrn_radiation_wavelength 0.71073
_diffrn_reflns_av_R_equivalents 0.0631
_diffrn_reflns_av_unetI/netI 0.0499
_diffrn_reflns_Laue_measured_fraction_full 0.998
_diffrn_reflns_Laue_measured_fraction_max 0.998
_diffrn_reflns_limit_h_max 13
_diffrn_reflns_limit_h_min -13
_diffrn_reflns_limit_k_max 12
_diffrn_reflns_limit_k_min -12
_diffrn_reflns_limit_l_max 20
_diffrn_reflns_limit_l_min -20
_diffrn_reflns_number 17848
_diffrn_reflns_point_group_measured_fraction_full 0.998
_diffrn_reflns_point_group_measured_fraction_max 0.998
_diffrn_reflns_theta_full 24.997
_diffrn_reflns_theta_max 24.997
_diffrn_reflns_theta_min 2.316
_exptl_absorpt_coefficient_mu 1.678
_exptl_absorpt_correction_T_max 1
_exptl_absorpt_correction_T_min 0.568
_exptl_absorpt_correction_type multi-scan
_exptl_absorpt_process_details
; SADABS - V2.03 (Bruker 2001)was used for 
absorption  correction. 
;
_exptl_crystal_colour colourless
_exptl_crystal_density_diffrn 1.537
_exptl_crystal_description block
_exptl_crystal_F_000 896
_exptl_crystal_size_max 0.380
_exptl_crystal_size_mid 0.330
_exptl_crystal_size_min 0.220
_refine_diff_density_max 0.487
_refine_diff_density_min -0.472
_refine_diff_density_rms 0.082
_refine_ls_extinction_method none
_refine_ls_goodness_of_fit_ref 1.052
_refine_ls_hydrogen_treatment constr
_refine_ls_matrix_type full
_refine_ls_number_parameters 212
_refine_ls_number_reflns 3394
_refine_ls_number_restraints 0
_refine_ls_restrained_S_all 1.052
_refine_ls_R_factor_all 0.0476
_refine_ls_R_factor_gt 0.0366
_refine_ls_shift/su_max 0.001
_refine_ls_shift/su_mean 0.000
_refine_ls_structure_factor_coef Fsqd
_refine_ls_weighting_details 'w=1/[\s^2^(Fo^2^)+(0.0229P)^2^+0.8062P] where P=(Fo^2^+2Fc^2^)/3'
_refine_ls_weighting_scheme calc
_refine_ls_wR_factor_gt 0.0700
_refine_ls_wR_factor_ref 0.0737
_reflns_Friedel_coverage 0.000
_reflns_number_gt 2890
_reflns_number_total 3394
_reflns_threshold_expression 'I > 2\s(I)'
_cod_data_source_file c9nj02530h2.cif
_cod_data_source_block 154ale
_cod_depositor_comments 'Adding full bibliography for 7058527--7058534.cif.'
_cod_original_cell_volume 1938.5(7)
_cod_database_code 7058531
_shelx_shelxl_version_number 2014/7
_shelx_space_group_comment
;
The symmetry employed for this shelxl refinement is uniquely defined
by the following loop, which should always be used as a source of
symmetry information in preference to the above space-group names.
They are only intended as comments.
;
_shelx_estimated_absorpt_t_min 0.568
_shelx_estimated_absorpt_t_max 0.709

loop_
_space_group_symop_operation_xyz
'x, y, z'
'-x+1/2, y+1/2, -z+1/2'
'-x, -y, -z'
'x-1/2, -y-1/2, z-1/2'

loop_
_atom_site_label
_atom_site_type_symbol
_atom_site_fract_x
_atom_site_fract_y
_atom_site_fract_z
_atom_site_U_iso_or_equiv
_atom_site_adp_type
_atom_site_occupancy
_atom_site_site_symmetry_order
_atom_site_calc_flag
_atom_site_refinement_flags_posn
_atom_site_refinement_flags_adp
C1 C 0.6908(4) 0.8038(4) 0.1213(2) 0.0340(10) Uani 1 1 d . .
C2 C 0.6740(4) 0.6697(4) 0.1208(2) 0.0328(9) Uani 1 1 d . .
C3 C 0.5557(4) 0.6213(4) 0.1035(2) 0.0440(11) Uani 1 1 d . .
H3 H 0.5432 0.5316 0.1036 0.053 Uiso 1 1 calc R U
C4 C 0.4554(4) 0.7033(5) 0.0860(3) 0.0542(13) Uani 1 1 d . .
H4 H 0.3766 0.6688 0.0729 0.065 Uiso 1 1 calc R U
C5 C 0.4722(4) 0.8357(5) 0.0879(3) 0.0553(13) Uani 1 1 d . .
H5 H 0.4046 0.8910 0.0776 0.066 Uiso 1 1 calc R U
C6 C 0.5894(4) 0.8873(4) 0.1052(3) 0.0458(11) Uani 1 1 d . .
H6 H 0.6008 0.9772 0.1062 0.055 Uiso 1 1 calc R U
C7 C 0.7834(4) 0.5802(4) 0.1404(2) 0.0379(10) Uani 1 1 d . .
H7A H 0.8056 0.5700 0.1966 0.045 Uiso 1 1 calc R U
H7B H 0.7632 0.4949 0.1175 0.045 Uiso 1 1 calc R U
C8 C 0.8695(4) 0.6187(4) 0.0242(2) 0.0476(12) Uani 1 1 d . .
H8A H 0.8612 0.5275 0.0120 0.071 Uiso 1 1 calc R U
H8B H 0.9390 0.6532 0.0049 0.071 Uiso 1 1 calc R U
H8C H 0.7964 0.6638 0.0001 0.071 Uiso 1 1 calc R U
C9 C 1.0038(4) 0.5701(4) 0.1453(3) 0.0532(13) Uani 1 1 d . .
H9A H 0.9965 0.4781 0.1353 0.080 Uiso 1 1 calc R U
H9B H 1.0192 0.5852 0.2007 0.080 Uiso 1 1 calc R U
H9C H 1.0708 0.6043 0.1231 0.080 Uiso 1 1 calc R U
C10 C 0.9474(3) 0.8349(4) 0.2442(2) 0.0290(9) Uani 1 1 d . .
C11 C 1.0738(4) 0.8501(4) 0.2681(2) 0.0320(9) Uani 1 1 d . .
C12 C 1.1256(4) 0.8176(4) 0.3440(2) 0.0407(10) Uani 1 1 d . .
H12 H 1.2098 0.8272 0.3609 0.049 Uiso 1 1 calc R U
C13 C 1.0527(4) 0.7708(4) 0.3952(2) 0.0415(11) Uani 1 1 d . .
H13 H 1.0887 0.7483 0.4460 0.050 Uiso 1 1 calc R U
C14 C 0.9272(4) 0.7575(4) 0.3714(2) 0.0382(11) Uani 1 1 d . .
H14 H 0.8788 0.7268 0.4061 0.046 Uiso 1 1 calc R U
C15 C 0.8738(4) 0.7903(3) 0.2954(2) 0.0308(9) Uani 1 1 d . .
H15 H 0.7894 0.7824 0.2789 0.037 Uiso 1 1 calc R U
C16 C 1.1532(4) 0.9001(4) 0.2112(2) 0.0388(10) Uani 1 1 d . .
H16A H 1.2325 0.9275 0.2400 0.047 Uiso 1 1 calc R U
H16B H 1.1668 0.8307 0.1758 0.047 Uiso 1 1 calc R U
C17 C 1.0931(5) 1.1262(4) 0.2153(3) 0.0541(13) Uani 1 1 d . .
H17A H 1.0443 1.1104 0.2548 0.081 Uiso 1 1 calc R U
H17B H 1.0593 1.1983 0.1833 0.081 Uiso 1 1 calc R U
H17C H 1.1759 1.1462 0.2398 0.081 Uiso 1 1 calc R U
C18 C 1.1472(4) 1.0371(5) 0.0973(2) 0.0528(13) Uani 1 1 d . .
H18A H 1.1056 1.1097 0.0694 0.079 Uiso 1 1 calc R U
H18B H 1.1389 0.9619 0.0639 0.079 Uiso 1 1 calc R U
H18C H 1.2327 1.0577 0.1133 0.079 Uiso 1 1 calc R U
Cl1 Cl 0.85329(12) 0.24657(11) 0.03583(8) 0.0570(3) Uani 1 1 d . .
N1 N 0.8876(3) 0.6362(3) 0.1091(2) 0.0389(9) Uani 1 1 d . .
N2 N 1.0929(3) 1.0097(3) 0.16648(18) 0.0356(8) Uani 1 1 d . .
O1 O 0.8115(3) 1.0507(3) 0.15885(18) 0.0481(8) Uani 1 1 d . .
H1 H 0.7760 1.0894 0.1200 0.072 Uiso 1 1 calc R U
Te1 Te 0.87056(2) 0.88374(2) 0.12781(2) 0.03115(10) Uani 1 1 d . .

loop_
_atom_site_aniso_label
_atom_site_aniso_U_11
_atom_site_aniso_U_22
_atom_site_aniso_U_33
_atom_site_aniso_U_23
_atom_site_aniso_U_13
_atom_site_aniso_U_12
C1 0.032(2) 0.038(3) 0.032(2) 0.0000(18) 0.0067(19) -0.0046(19)
C2 0.036(3) 0.035(2) 0.028(2) 0.0044(18) 0.0076(18) -0.0019(19)
C3 0.041(3) 0.048(3) 0.044(3) 0.006(2) 0.008(2) -0.012(2)
C4 0.036(3) 0.077(4) 0.050(3) 0.009(3) 0.011(2) -0.013(3)
C5 0.032(3) 0.072(4) 0.061(3) 0.005(3) 0.007(2) 0.013(3)
C6 0.042(3) 0.044(3) 0.051(3) 0.002(2) 0.006(2) 0.009(2)
C7 0.044(3) 0.030(2) 0.037(2) 0.0039(18) 0.001(2) 0.000(2)
C8 0.053(3) 0.050(3) 0.042(3) -0.008(2) 0.015(2) 0.001(2)
C9 0.045(3) 0.045(3) 0.066(3) -0.005(2) 0.000(3) 0.012(2)
C10 0.028(2) 0.028(2) 0.031(2) 0.0007(17) 0.0051(18) 0.0045(17)
C11 0.034(2) 0.028(2) 0.035(2) 0.0004(17) 0.0089(19) 0.0013(18)
C12 0.032(3) 0.049(3) 0.039(2) 0.002(2) 0.002(2) 0.003(2)
C13 0.045(3) 0.047(3) 0.031(2) 0.005(2) 0.002(2) 0.004(2)
C14 0.048(3) 0.035(3) 0.034(3) 0.0024(18) 0.017(2) -0.004(2)
C15 0.029(2) 0.030(2) 0.034(2) -0.0004(18) 0.0066(19) -0.0011(18)
C16 0.035(2) 0.043(3) 0.039(2) 0.000(2) 0.007(2) -0.002(2)
C17 0.072(4) 0.044(3) 0.050(3) -0.010(2) 0.021(3) -0.014(2)
C18 0.065(3) 0.055(3) 0.044(3) 0.003(2) 0.025(3) -0.009(3)
Cl1 0.0520(8) 0.0476(7) 0.0732(9) 0.0074(6) 0.0158(7) 0.0019(6)
N1 0.036(2) 0.036(2) 0.044(2) 0.0015(16) 0.0055(17) 0.0044(16)
N2 0.042(2) 0.0322(19) 0.0353(19) -0.0023(15) 0.0134(17) -0.0058(16)
O1 0.0491(19) 0.0304(16) 0.066(2) 0.0027(14) 0.0127(16) 0.0090(14)
Te1 0.03264(17) 0.03024(16) 0.03032(16) 0.00334(11) 0.00496(11) 0.00125(12)

loop_
_atom_type_symbol
_atom_type_description
_atom_type_scat_dispersion_real
_atom_type_scat_dispersion_imag
_atom_type_scat_source
C C 0.0033 0.0016 'International Tables Vol C Tables 4.2.6.8 and 6.1.1.4'
H H 0.0000 0.0000 'International Tables Vol C Tables 4.2.6.8 and 6.1.1.4'
N N 0.0061 0.0033 'International Tables Vol C Tables 4.2.6.8 and 6.1.1.4'
Cl Cl 0.1484 0.1585 'International Tables Vol C Tables 4.2.6.8 and 6.1.1.4'
Te Te -0.5308 1.6751 'International Tables Vol C Tables 4.2.6.8 and 6.1.1.4'
O O 0.0106 0.0060 'International Tables Vol C Tables 4.2.6.8 and 6.1.1.4'

loop_
_geom_angle_atom_site_label_1
_geom_angle_atom_site_label_2
_geom_angle_atom_site_label_3
_geom_angle
C2 C1 C6 120.3(4)
C2 C1 Te1 120.2(3)
C6 C1 Te1 118.7(3)
C3 C2 C1 118.6(4)
C3 C2 C7 121.4(4)
C1 C2 C7 120.0(4)
C2 C3 C4 121.4(4)
C2 C3 H3 119.3
C4 C3 H3 119.3
C5 C4 C3 119.9(4)
C5 C4 H4 120.1
C3 C4 H4 120.1
C4 C5 C6 120.2(4)
C4 C5 H5 119.9
C6 C5 H5 119.9
C5 C6 C1 119.7(4)
C5 C6 H6 120.2
C1 C6 H6 120.2
N1 C7 C2 109.2(3)
N1 C7 H7A 109.8
C2 C7 H7A 109.8
N1 C7 H7B 109.8
C2 C7 H7B 109.8
H7A C7 H7B 108.3
N1 C8 H8A 109.5
N1 C8 H8B 109.5
H8A C8 H8B 109.5
N1 C8 H8C 109.5
H8A C8 H8C 109.5
H8B C8 H8C 109.5
N1 C9 H9A 109.5
N1 C9 H9B 109.5
H9A C9 H9B 109.5
N1 C9 H9C 109.5
H9A C9 H9C 109.5
H9B C9 H9C 109.5
C15 C10 C11 121.3(4)
C15 C10 Te1 120.7(3)
C11 C10 Te1 118.0(3)
C12 C11 C10 118.7(4)
C12 C11 C16 120.7(4)
C10 C11 C16 120.6(4)
C11 C12 C13 120.4(4)
C11 C12 H12 119.8
C13 C12 H12 119.8
C14 C13 C12 120.6(4)
C14 C13 H13 119.7
C12 C13 H13 119.7
C13 C14 C15 119.6(4)
C13 C14 H14 120.2
C15 C14 H14 120.2
C10 C15 C14 119.4(4)
C10 C15 H15 120.3
C14 C15 H15 120.3
N2 C16 C11 110.1(3)
N2 C16 H16A 109.6
C11 C16 H16A 109.6
N2 C16 H16B 109.6
C11 C16 H16B 109.6
H16A C16 H16B 108.2
N2 C17 H17A 109.5
N2 C17 H17B 109.5
H17A C17 H17B 109.5
N2 C17 H17C 109.5
H17A C17 H17C 109.5
H17B C17 H17C 109.5
N2 C18 H18A 109.5
N2 C18 H18B 109.5
H18A C18 H18B 109.5
N2 C18 H18C 109.5
H18A C18 H18C 109.5
H18B C18 H18C 109.5
C8 N1 C7 110.3(3)
C8 N1 C9 108.7(3)
C7 N1 C9 109.9(3)
C16 N2 C18 111.7(3)
C16 N2 C17 111.5(3)
C18 N2 C17 111.1(3)
Te1 O1 H1 109.5
O1 Te1 C10 92.37(13)
O1 Te1 C1 89.83(14)
C10 Te1 C1 99.84(14)

loop_
_geom_bond_atom_site_label_1
_geom_bond_atom_site_label_2
_geom_bond_distance
C1 C2 1.389(5)
C1 C6 1.399(5)
C1 Te1 2.134(4)
C2 C3 1.381(6)
C2 C7 1.508(5)
C3 C4 1.382(6)
C3 H3 0.9300
C4 C5 1.371(6)
C4 H4 0.9300
C5 C6 1.382(6)
C5 H5 0.9300
C6 H6 0.9300
C7 N1 1.475(5)
C7 H7A 0.9700
C7 H7B 0.9700
C8 N1 1.464(5)
C8 H8A 0.9600
C8 H8B 0.9600
C8 H8C 0.9600
C9 N1 1.489(5)
C9 H9A 0.9600
C9 H9B 0.9600
C9 H9C 0.9600
C10 C15 1.385(5)
C10 C11 1.393(5)
C10 Te1 2.109(4)
C11 C12 1.381(5)
C11 C16 1.523(5)
C12 C13 1.389(6)
C12 H12 0.9300
C13 C14 1.382(6)
C13 H13 0.9300
C14 C15 1.387(5)
C14 H14 0.9300
C15 H15 0.9300
C16 N2 1.459(5)
C16 H16A 0.9700
C16 H16B 0.9700
C17 N2 1.465(5)
C17 H17A 0.9600
C17 H17B 0.9600
C17 H17C 0.9600
C18 N2 1.463(5)
C18 H18A 0.9600
C18 H18B 0.9600
C18 H18C 0.9600
O1 Te1 1.943(3)
O1 H1 0.8200

loop_
_geom_torsion_atom_site_label_1
_geom_torsion_atom_site_label_2
_geom_torsion_atom_site_label_3
_geom_torsion_atom_site_label_4
_geom_torsion
C6 C1 C2 C3 0.6(6)
Te1 C1 C2 C3 -169.3(3)
C6 C1 C2 C7 -178.4(4)
Te1 C1 C2 C7 11.8(5)
C1 C2 C3 C4 0.8(6)
C7 C2 C3 C4 179.7(4)
C2 C3 C4 C5 -2.0(7)
C3 C4 C5 C6 1.8(7)
C4 C5 C6 C1 -0.5(7)
C2 C1 C6 C5 -0.7(6)
Te1 C1 C6 C5 169.3(3)
C3 C2 C7 N1 145.0(4)
C1 C2 C7 N1 -36.1(5)
C15 C10 C11 C12 1.1(6)
Te1 C10 C11 C12 -179.6(3)
C15 C10 C11 C16 -179.6(3)
Te1 C10 C11 C16 -0.2(5)
C10 C11 C12 C13 0.0(6)
C16 C11 C12 C13 -179.3(4)
C11 C12 C13 C14 -0.8(6)
C12 C13 C14 C15 0.5(6)
C11 C10 C15 C14 -1.4(6)
Te1 C10 C15 C14 179.3(3)
C13 C14 C15 C10 0.5(6)
C12 C11 C16 N2 -137.1(4)
C10 C11 C16 N2 43.6(5)
C2 C7 N1 C8 -75.3(4)
C2 C7 N1 C9 164.9(3)
C11 C16 N2 C18 -164.0(3)
C11 C16 N2 C17 71.0(4)
